data_1504852
loop_
_publ_author_name
'Nishimura, Takahiro'
'Tsurumaki, Eiji'
'Kawamoto, Takahiro'
'Guo, Xun-Xiang'
'Hayashi, Tamio'

_publ_section_title
;
 Rhodium-catalyzed asymmetric ring-opening alkynylation of
 azabenzonorbornadienes.
;
_journal_issue 18
_journal_name_full 'Organic letters'
_journal_page_first 4057
_journal_page_last 4060
_journal_paper_doi 10.1021/ol801549t
_journal_volume 10
_journal_year 2008
_chemical_absolute_configuration rm
_chemical_formula_sum 'C27 H42 Br N O3 Si'
_chemical_formula_weight 536.62
_chemical_name_systematic
; 
 ? 
;
_space_group_IT_number 19
_symmetry_cell_setting orthorhombic
_symmetry_Int_Tables_number 19
_symmetry_space_group_name_Hall 'P 2ac 2ab'
_symmetry_space_group_name_H-M 'P 21 21 21'
_atom_sites_solution_hydrogens geom
_atom_sites_solution_primary direct
_atom_sites_solution_secondary difmap
_audit_creation_method SHELXL-97
_cell_angle_alpha 90.00
_cell_angle_beta 90.00
_cell_angle_gamma 90.00
_cell_formula_units_Z 8
_cell_length_a 8.548(9)
_cell_length_b 25.63(3)
_cell_length_c 27.70(3)
_cell_measurement_reflns_used 27529
_cell_measurement_temperature 123(2)
_cell_measurement_theta_max 27.5
_cell_measurement_theta_min 3.0
_cell_volume 6069(12)
_computing_cell_refinement PROCESS-AUTO
_computing_data_collection PROCESS-AUTO
_computing_data_reduction CrystalStructure
_computing_publication_material 'CrystalStructure 3.8'
_computing_structure_refinement 'SHELXL-97 (Sheldrick, 1997)'
_computing_structure_solution 'SHELXS-97 (Sheldrick, 1990)'
_diffrn_ambient_temperature 123(2)
_diffrn_detector_area_resol_mean 10.00
_diffrn_measured_fraction_theta_full 0.995
_diffrn_measured_fraction_theta_max 0.995
_diffrn_measurement_device_type 'Rigaku RAXIS-RAPID'
_diffrn_measurement_method \w
_diffrn_radiation_monochromator graphite
_diffrn_radiation_source 'fine-focus sealed tube'
_diffrn_radiation_type MoK\a
_diffrn_radiation_wavelength 0.71075
_diffrn_reflns_av_R_equivalents 0.1459
_diffrn_reflns_av_sigmaI/netI 0.2163
_diffrn_reflns_limit_h_max 10
_diffrn_reflns_limit_h_min -11
_diffrn_reflns_limit_k_max 33
_diffrn_reflns_limit_k_min -33
_diffrn_reflns_limit_l_max 35
_diffrn_reflns_limit_l_min -35
_diffrn_reflns_number 53127
_diffrn_reflns_theta_full 27.48
_diffrn_reflns_theta_max 27.48
_diffrn_reflns_theta_min 3.05
_exptl_absorpt_coefficient_mu 1.419
_exptl_absorpt_correction_T_max 0.6755
_exptl_absorpt_correction_T_min 0.5373
_exptl_absorpt_correction_type multi-scan
_exptl_absorpt_process_details
;
    Higashi, T. (1995). Program for Absorption Correction.
    Rigaku Corporation, Tokyo, Japan.
;
_exptl_crystal_colour colorless
_exptl_crystal_density_diffrn 1.175
_exptl_crystal_density_method 'not measured'
_exptl_crystal_description prism
_exptl_crystal_F_000 2272
_exptl_crystal_size_max 0.50
_exptl_crystal_size_mid 0.30
_exptl_crystal_size_min 0.30
_refine_diff_density_max 0.516
_refine_diff_density_min -0.670
_refine_diff_density_rms 0.066
_refine_ls_abs_structure_details 'Flack H D (1983), Acta Cryst. A39, 876-881'
_refine_ls_abs_structure_Flack -0.011(12)
_refine_ls_extinction_method none
_refine_ls_goodness_of_fit_ref 0.851
_refine_ls_hydrogen_treatment constr
_refine_ls_matrix_type full
_refine_ls_number_parameters 639
_refine_ls_number_reflns 13772
_refine_ls_number_restraints 557
_refine_ls_restrained_S_all 0.907
_refine_ls_R_factor_all 0.1895
_refine_ls_R_factor_gt 0.0661
_refine_ls_shift/su_max 0.004
_refine_ls_shift/su_mean 0.000
_refine_ls_structure_factor_coef Fsqd
_refine_ls_weighting_details 'calc w=1/[\s^2^(Fo^2^)+(0.0923P)^2^+0.0000P] where P=(Fo^2^+2Fc^2^)/3'
_refine_ls_weighting_scheme calc
_refine_ls_wR_factor_gt 0.1555
_refine_ls_wR_factor_ref 0.1937
_reflns_number_gt 5091
_reflns_number_total 13772
_reflns_threshold_expression >2sigma(I)
_cod_data_source_file ol801549t_si_001.cif
_cod_data_source_block 80108yuk_2
_cod_original_cell_volume 6069(11)
_cod_database_code 1504852

loop_
_symmetry_equiv_pos_as_xyz
'x, y, z'
'-x+1/2, -y, z+1/2'
'x+1/2, -y+1/2, -z'
'-x, y+1/2, -z+1/2'

loop_
_atom_site_label
_atom_site_type_symbol
_atom_site_fract_x
_atom_site_fract_y
_atom_site_fract_z
_atom_site_U_iso_or_equiv
_atom_site_adp_type
_atom_site_occupancy
_atom_site_symmetry_multiplicity
_atom_site_calc_flag
_atom_site_refinement_flags
_atom_site_disorder_assembly
_atom_site_disorder_group
C1 C 1.5322(8) 0.0035(3) 0.6819(3) 0.0647(18) Uani 1 1 d U . .
H1 H 1.5276 -0.0234 0.6583 0.078 Uiso 1 1 calc R . .
C2 C 1.5801(10) -0.0084(3) 0.7273(3) 0.083(2) Uani 1 1 d U . .
H2 H 1.6087 -0.0431 0.7353 0.100 Uiso 1 1 calc R . .
C3 C 1.5870(10) 0.0306(3) 0.7619(3) 0.083(2) Uani 1 1 d U . .
H3 H 1.6212 0.0227 0.7937 0.100 Uiso 1 1 calc R . .
C4 C 1.5443(9) 0.0809(3) 0.7502(3) 0.0689(19) Uani 1 1 d U . .
H4 H 1.5480 0.1075 0.7741 0.083 Uiso 1 1 calc R . .
C5 C 1.4961(8) 0.0928(3) 0.7038(3) 0.0619(17) Uani 1 1 d U . .
C6 C 1.4423(8) 0.1479(3) 0.6936(3) 0.0603(17) Uani 1 1 d U . .
H5 H 1.5159 0.1724 0.7101 0.072 Uiso 1 1 calc R . .
C7 C 1.4441(8) 0.1607(2) 0.6389(3) 0.0567(16) Uani 1 1 d U . .
H6 H 1.5562 0.1611 0.6287 0.068 Uiso 1 1 calc R . .
C8 C 1.3641(9) 0.1164(2) 0.6107(2) 0.0524(15) Uani 1 1 d U . .
H7 H 1.2560 0.1116 0.6238 0.063 Uiso 1 1 calc R . .
C9 C 1.4531(8) 0.0663(2) 0.6173(2) 0.0547(15) Uani 1 1 d U . .
H8 H 1.5541 0.0692 0.5993 0.066 Uiso 1 1 calc R . .
C10 C 1.4896(7) 0.0538(2) 0.6690(3) 0.0525(15) Uani 1 1 d U . .
N1 N 1.2868(7) 0.1557(2) 0.7141(2) 0.0589(14) Uani 1 1 d U . .
H9 H 1.2079 0.1372 0.7032 0.071 Uiso 1 1 calc R . .
C11 C 1.2617(10) 0.1907(3) 0.7495(3) 0.078(2) Uani 1 1 d U . .
O1 O 1.3591(8) 0.2178(2) 0.7675(2) 0.106(2) Uani 1 1 d U . .
O2 O 1.1085(7) 0.18939(19) 0.7611(2) 0.0910(16) Uani 1 1 d U . .
C12 C 1.0413(12) 0.2260(4) 0.7957(4) 0.099(3) Uani 1 1 d U . .
C13 C 1.1156(15) 0.2203(5) 0.8429(4) 0.133(4) Uani 1 1 d U . .
H10 H 1.2275 0.2281 0.8401 0.200 Uiso 1 1 calc R . .
H11 H 1.1020 0.1844 0.8544 0.200 Uiso 1 1 calc R . .
H12 H 1.0673 0.2445 0.8658 0.200 Uiso 1 1 calc R . .
C14 C 1.0705(14) 0.2815(4) 0.7768(4) 0.129(4) Uani 1 1 d U . .
H13 H 1.0616 0.2817 0.7415 0.194 Uiso 1 1 calc R . .
H14 H 1.1756 0.2929 0.7862 0.194 Uiso 1 1 calc R . .
H15 H 0.9928 0.3053 0.7906 0.194 Uiso 1 1 calc R . .
C15 C 0.8687(12) 0.2116(4) 0.7945(4) 0.132(4) Uani 1 1 d U . .
H16 H 0.8577 0.1736 0.7966 0.199 Uiso 1 1 calc R . .
H17 H 0.8223 0.2239 0.7642 0.199 Uiso 1 1 calc R . .
H18 H 0.8150 0.2279 0.8218 0.199 Uiso 1 1 calc R . .
C16 C 1.3817(10) 0.2121(2) 0.6288(3) 0.0682(18) Uani 1 1 d U . .
C17 C 1.3296(12) 0.2547(3) 0.6218(3) 0.0916(17) Uani 1 1 d U A .
Si1 Si 1.2752(4) 0.32178(8) 0.60529(10) 0.0944(8) Uani 1 1 d DU . .
C24 C 1.3432(14) 0.3332(3) 0.5437(4) 0.1083(16) Uani 1 1 d U A .
H71 H 1.3155 0.3699 0.5349 0.130 Uiso 1 1 calc R . .
C25 C 1.5144(17) 0.3273(5) 0.5378(6) 0.187(5) Uani 1 1 d U . .
H72 H 1.5473 0.2936 0.5510 0.280 Uiso 1 1 calc R A .
H73 H 1.5681 0.3555 0.5550 0.280 Uiso 1 1 calc R . .
H74 H 1.5411 0.3289 0.5034 0.280 Uiso 1 1 calc R . .
C26 C 1.2609(17) 0.2972(5) 0.5081(4) 0.154(5) Uani 1 1 d U . .
H75 H 1.2802 0.3093 0.4751 0.232 Uiso 1 1 calc R A .
H76 H 1.1482 0.2974 0.5145 0.232 Uiso 1 1 calc R . .
H77 H 1.3015 0.2616 0.5118 0.232 Uiso 1 1 calc R . .
Br1 Br 1.34897(12) 0.13341(3) 0.54286(3) 0.0871(3) Uani 1 1 d . . .
O3 O 1.3645(6) 0.02310(16) 0.59683(15) 0.0590(11) Uani 1 1 d U . .
C27 C 1.4357(10) -0.0009(3) 0.5558(3) 0.080(2) Uani 1 1 d U . .
H26 H 1.5451 -0.0091 0.5632 0.121 Uiso 1 1 calc R . .
H27 H 1.4311 0.0230 0.5282 0.121 Uiso 1 1 calc R . .
H28 H 1.3796 -0.0332 0.5479 0.121 Uiso 1 1 calc R . .
C28 C 1.0060(11) 0.0491(3) 0.7486(3) 0.084(2) Uani 1 1 d U . .
H29 H 0.9867 0.0854 0.7522 0.101 Uiso 1 1 calc R . .
C29 C 1.0485(12) 0.0195(4) 0.7886(3) 0.098(2) Uani 1 1 d U . .
H30 H 1.0555 0.0358 0.8194 0.117 Uiso 1 1 calc R . .
C30 C 1.0809(13) -0.0333(4) 0.7843(3) 0.105(3) Uani 1 1 d U . .
H31 H 1.1136 -0.0532 0.8114 0.127 Uiso 1 1 calc R . .
C31 C 1.0642(11) -0.0563(3) 0.7391(3) 0.088(2) Uani 1 1 d U . .
H32 H 1.0824 -0.0927 0.7356 0.105 Uiso 1 1 calc R . .
C32 C 1.0208(9) -0.0265(3) 0.6988(3) 0.0635(17) Uani 1 1 d U . .
C33 C 1.0148(8) -0.0534(3) 0.6507(2) 0.0558(16) Uani 1 1 d U . .
H33 H 0.9594 -0.0873 0.6557 0.067 Uiso 1 1 calc R . .
C34 C 0.9204(8) -0.0227(2) 0.6127(2) 0.0577(17) Uani 1 1 d U . .
H34 H 0.8080 -0.0230 0.6226 0.069 Uiso 1 1 calc R . .
C35 C 0.9771(8) 0.0334(2) 0.6133(3) 0.0554(17) Uani 1 1 d U . .
H35 H 1.0931 0.0335 0.6085 0.067 Uiso 1 1 calc R . .
C36 C 0.9403(8) 0.0588(2) 0.6615(3) 0.0594(17) Uani 1 1 d U . .
H36 H 0.8243 0.0634 0.6638 0.071 Uiso 1 1 calc R . .
C37 C 0.9912(8) 0.0259(3) 0.7027(3) 0.0626(17) Uani 1 1 d U . .
N2 N 1.1740(6) -0.06603(19) 0.63430(19) 0.0580(14) Uani 1 1 d U . .
H37 H 1.2346 -0.0406 0.6241 0.070 Uiso 1 1 calc R . .
C38 C 1.2292(9) -0.1137(3) 0.6343(3) 0.0643(18) Uani 1 1 d U . .
O4 O 1.1558(7) -0.15334(18) 0.6402(2) 0.0901(17) Uani 1 1 d U . .
O5 O 1.3835(6) -0.11345(15) 0.62260(18) 0.0702(13) Uani 1 1 d U . .
C39 C 1.4824(10) -0.1587(3) 0.6305(4) 0.081(2) Uani 1 1 d U . .
C40 C 1.4407(13) -0.2023(4) 0.5979(4) 0.129(4) Uani 1 1 d U . .
H38 H 1.4259 -0.1889 0.5651 0.193 Uiso 1 1 calc R . .
H39 H 1.3437 -0.2186 0.6091 0.193 Uiso 1 1 calc R . .
H40 H 1.5251 -0.2282 0.5980 0.193 Uiso 1 1 calc R . .
C41 C 1.4664(13) -0.1728(4) 0.6851(4) 0.115(3) Uani 1 1 d U . .
H41 H 1.3565 -0.1801 0.6925 0.173 Uiso 1 1 calc R . .
H42 H 1.5030 -0.1435 0.7047 0.173 Uiso 1 1 calc R . .
H43 H 1.5297 -0.2038 0.6921 0.173 Uiso 1 1 calc R . .
C42 C 1.6440(11) -0.1382(3) 0.6225(4) 0.110(3) Uani 1 1 d U . .
H44 H 1.6698 -0.1130 0.6480 0.165 Uiso 1 1 calc R . .
H45 H 1.6494 -0.1209 0.5910 0.165 Uiso 1 1 calc R . .
H46 H 1.7188 -0.1671 0.6234 0.165 Uiso 1 1 calc R . .
C43 C 0.9328(8) -0.0485(3) 0.5645(3) 0.0640(18) Uani 1 1 d U . .
C44 C 0.9433(12) -0.0671(4) 0.5267(3) 0.1029(16) Uani 1 1 d U . .
Si2 Si 0.9532(4) -0.09594(10) 0.46582(9) 0.0958(8) Uani 1 1 d DU . .
C45 C 1.0224(15) -0.1636(3) 0.4722(4) 0.1219(18) Uani 1 1 d DU . .
H47 H 1.0164 -0.1812 0.4400 0.146 Uiso 1 1 calc R . .
C46 C 0.929(2) -0.1945(4) 0.5079(5) 0.224(7) Uani 1 1 d DU . .
H48 H 0.8202 -0.1968 0.4969 0.336 Uiso 1 1 calc R . .
H49 H 0.9326 -0.1772 0.5394 0.336 Uiso 1 1 calc R . .
H50 H 0.9730 -0.2296 0.5107 0.336 Uiso 1 1 calc R . .
C47 C 1.1908(16) -0.1591(6) 0.4867(6) 0.249(7) Uani 1 1 d DU . .
H51 H 1.2478 -0.1389 0.4624 0.374 Uiso 1 1 calc R . .
H52 H 1.2367 -0.1941 0.4892 0.374 Uiso 1 1 calc R . .
H53 H 1.1981 -0.1415 0.5180 0.374 Uiso 1 1 calc R . .
C48 C 1.0594(14) -0.0562(4) 0.4252(4) 0.1237(18) Uani 1 1 d DU . .
H54 H 0.9745 -0.0335 0.4119 0.148 Uiso 1 1 calc R . .
C49 C 1.122(2) -0.0815(6) 0.3797(4) 0.207(6) Uani 1 1 d U . .
H55 H 1.0612 -0.1131 0.3727 0.310 Uiso 1 1 calc R . .
H56 H 1.2319 -0.0908 0.3843 0.310 Uiso 1 1 calc R . .
H57 H 1.1122 -0.0571 0.3527 0.310 Uiso 1 1 calc R . .
C50 C 1.1733(14) -0.0164(5) 0.4428(4) 0.164(4) Uani 1 1 d DU . .
H58 H 1.1389 -0.0029 0.4741 0.246 Uiso 1 1 calc R . .
H59 H 1.1792 0.0123 0.4195 0.246 Uiso 1 1 calc R . .
H60 H 1.2768 -0.0325 0.4462 0.246 Uiso 1 1 calc R . .
C51 C 0.7506(14) -0.0979(4) 0.4423(4) 0.1259(17) Uani 1 1 d DU . .
H61 H 0.6956 -0.1228 0.4643 0.151 Uiso 1 1 calc R . .
C52 C 0.737(2) -0.1229(8) 0.3935(6) 0.258(7) Uani 1 1 d U . .
H62 H 0.8077 -0.1530 0.3917 0.387 Uiso 1 1 calc R . .
H63 H 0.7660 -0.0976 0.3685 0.387 Uiso 1 1 calc R . .
H64 H 0.6293 -0.1345 0.3883 0.387 Uiso 1 1 calc R . .
C53 C 0.6599(18) -0.0482(5) 0.4474(5) 0.188(5) Uani 1 1 d DU . .
H65 H 0.6733 -0.0345 0.4802 0.281 Uiso 1 1 calc R . .
H66 H 0.5487 -0.0551 0.4415 0.281 Uiso 1 1 calc R . .
H67 H 0.6983 -0.0226 0.4240 0.281 Uiso 1 1 calc R . .
Br2 Br 0.88036(10) 0.07307(3) 0.56089(3) 0.0757(3) Uani 1 1 d . . .
O6 O 1.0111(5) 0.10923(16) 0.66405(19) 0.0682(13) Uani 1 1 d U . .
C54 C 0.9044(10) 0.1529(3) 0.6630(4) 0.100(3) Uani 1 1 d U . .
H68 H 0.8285 0.1495 0.6893 0.150 Uiso 1 1 calc R . .
H69 H 0.8491 0.1535 0.6320 0.150 Uiso 1 1 calc R . .
H70 H 0.9633 0.1854 0.6669 0.150 Uiso 1 1 calc R . .
C55 C 0.9928(17) 0.3796(4) 0.5868(5) 0.167(5) Uani 1 1 d DU . .
H78 H 1.0415 0.3878 0.5557 0.251 Uiso 1 1 calc R A .
H79 H 1.0122 0.4083 0.6095 0.251 Uiso 1 1 calc R . .
H80 H 0.8799 0.3752 0.5824 0.251 Uiso 1 1 calc R . .
C59 C 1.0620(10) 0.3300(3) 0.6065(4) 0.1189(18) Uani 1 1 d DU A .
H81 H 1.0630 0.3436 0.6403 0.143 Uiso 1 1 calc R . .
C60 C 0.9549(17) 0.2864(5) 0.6191(7) 0.231(7) Uani 1 1 d DU . .
H82 H 0.9064 0.2933 0.6505 0.347 Uiso 1 1 calc R A .
H83 H 1.0143 0.2538 0.6207 0.347 Uiso 1 1 calc R . .
H84 H 0.8734 0.2834 0.5944 0.347 Uiso 1 1 calc R . .
C61 C 1.336(3) 0.3687(4) 0.6505(4) 0.110(2) Uani 0.372(14) 1 d PDU A 1
H102 H 1.2391 0.3896 0.6444 0.132 Uiso 0.372(14) 1 calc PR A 1
C62 C 1.434(4) 0.4139(9) 0.6348(9) 0.135(6) Uani 0.372(14) 1 d PDU A 1
H87 H 1.4264 0.4420 0.6587 0.202 Uiso 0.372(14) 1 calc PR A 1
H88 H 1.3977 0.4266 0.6034 0.202 Uiso 0.372(14) 1 calc PR A 1
H89 H 1.5438 0.4028 0.6321 0.202 Uiso 0.372(14) 1 calc PR A 1
C63 C 1.285(4) 0.3596(11) 0.7017(4) 0.153(8) Uani 0.372(14) 1 d PDU A 1
H99 H 1.3553 0.3783 0.7237 0.229 Uiso 0.372(14) 1 calc PR A 1
H100 H 1.2885 0.3222 0.7088 0.229 Uiso 0.372(14) 1 calc PR A 1
H101 H 1.1780 0.3725 0.7060 0.229 Uiso 0.372(14) 1 calc PR A 1
C66 C 1.419(2) 0.3654(5) 0.6441(5) 0.1100(19) Uani 0.628(14) 1 d PDU A 2
H103 H 1.5229 0.3639 0.6276 0.132 Uiso 0.628(14) 1 calc PR A 2
C64 C 1.444(2) 0.3509(6) 0.6897(5) 0.129(5) Uani 0.628(14) 1 d PDU A 2
H93 H 1.4151 0.3795 0.7114 0.193 Uiso 0.628(14) 1 calc PR A 2
H94 H 1.5551 0.3425 0.6940 0.193 Uiso 0.628(14) 1 calc PR A 2
H95 H 1.3806 0.3201 0.6971 0.193 Uiso 0.628(14) 1 calc PR A 2
C65 C 1.352(3) 0.4248(3) 0.6358(6) 0.142(5) Uani 0.628(14) 1 d PDU A 2
H96 H 1.2569 0.4298 0.6553 0.213 Uiso 0.628(14) 1 calc PR A 2
H97 H 1.3263 0.4298 0.6016 0.213 Uiso 0.628(14) 1 calc PR A 2
H98 H 1.4311 0.4502 0.6457 0.213 Uiso 0.628(14) 1 calc PR A 2

loop_
_atom_site_aniso_label
_atom_site_aniso_U_11
_atom_site_aniso_U_22
_atom_site_aniso_U_33
_atom_site_aniso_U_23
_atom_site_aniso_U_13
_atom_site_aniso_U_12
C1 0.059(4) 0.053(4) 0.082(5) -0.001(4) 0.006(4) 0.005(3)
C2 0.088(5) 0.066(4) 0.096(5) 0.010(4) 0.001(4) 0.003(4)
C3 0.082(5) 0.077(4) 0.091(5) 0.013(4) -0.007(4) 0.008(4)
C4 0.066(4) 0.063(4) 0.078(4) 0.003(4) 0.000(4) 0.003(4)
C5 0.046(4) 0.059(3) 0.081(4) 0.004(3) -0.002(3) 0.005(3)
C6 0.051(4) 0.050(3) 0.080(4) -0.001(3) 0.003(3) -0.008(3)
C7 0.056(4) 0.044(3) 0.070(4) 0.005(3) 0.006(3) -0.004(3)
C8 0.050(4) 0.042(3) 0.065(4) 0.011(3) 0.000(3) -0.005(3)
C9 0.047(3) 0.048(3) 0.069(4) 0.001(3) 0.005(3) -0.007(3)
C10 0.042(3) 0.043(3) 0.072(4) 0.000(3) 0.003(3) 0.002(3)
N1 0.048(3) 0.053(3) 0.076(4) -0.015(3) 0.008(3) -0.004(3)
C11 0.062(5) 0.072(4) 0.099(5) -0.023(4) 0.011(4) -0.008(4)
O1 0.085(4) 0.095(4) 0.138(5) -0.061(4) 0.010(4) -0.021(4)
O2 0.082(4) 0.079(3) 0.112(4) -0.039(3) 0.017(3) 0.005(3)
C12 0.094(6) 0.094(5) 0.108(6) -0.040(5) 0.029(5) 0.015(5)
C13 0.126(9) 0.151(8) 0.123(8) -0.031(7) 0.031(8) 0.000(8)
C14 0.149(10) 0.090(6) 0.148(9) -0.031(6) 0.012(7) 0.020(7)
C15 0.089(7) 0.163(9) 0.146(8) -0.063(7) 0.047(7) 0.013(7)
C16 0.078(5) 0.048(3) 0.079(4) 0.004(3) 0.001(4) -0.008(4)
C17 0.121(4) 0.055(3) 0.099(3) 0.000(3) 0.002(3) 0.004(3)
Si1 0.132(2) 0.0500(11) 0.1017(17) 0.0078(12) 0.0011(15) 0.0119(13)
C24 0.136(3) 0.073(3) 0.116(3) 0.009(3) 0.006(3) 0.010(3)
C25 0.168(12) 0.171(10) 0.222(13) 0.039(10) 0.062(10) 0.009(10)
C26 0.205(12) 0.137(8) 0.122(9) 0.012(7) -0.007(8) 0.052(9)
Br1 0.1087(8) 0.0786(5) 0.0739(5) 0.0111(4) -0.0078(5) 0.0047(5)
O3 0.051(3) 0.061(2) 0.065(3) -0.008(2) 0.010(2) -0.006(2)
C27 0.096(6) 0.067(4) 0.078(5) -0.006(4) 0.008(5) -0.010(4)
C28 0.086(5) 0.090(5) 0.077(5) -0.014(4) 0.014(4) -0.016(4)
C29 0.107(6) 0.112(5) 0.075(5) -0.012(5) 0.002(4) -0.012(5)
C30 0.124(6) 0.111(5) 0.082(5) 0.012(5) -0.009(5) -0.018(5)
C31 0.109(6) 0.081(5) 0.073(5) 0.006(4) 0.004(4) -0.005(4)
C32 0.061(4) 0.071(4) 0.059(4) 0.001(3) 0.009(3) -0.003(4)
C33 0.047(4) 0.056(3) 0.064(4) 0.002(3) 0.005(3) -0.003(3)
C34 0.048(4) 0.056(3) 0.069(4) -0.004(3) -0.007(3) -0.010(3)
C35 0.045(4) 0.050(3) 0.072(4) 0.006(3) 0.003(3) -0.006(3)
C36 0.050(4) 0.053(3) 0.075(4) -0.014(3) 0.001(3) -0.015(3)
C37 0.055(4) 0.071(4) 0.061(4) -0.009(3) 0.004(3) -0.016(3)
N2 0.059(3) 0.042(3) 0.074(3) 0.003(3) 0.009(3) -0.012(3)
C38 0.064(4) 0.044(3) 0.084(4) 0.015(3) 0.006(4) -0.005(4)
O4 0.075(4) 0.055(3) 0.141(5) 0.010(3) 0.019(4) -0.004(3)
O5 0.061(3) 0.045(2) 0.104(3) 0.011(2) 0.012(3) 0.000(2)
C39 0.070(5) 0.042(3) 0.130(6) 0.000(4) 0.004(5) 0.002(4)
C40 0.108(8) 0.092(6) 0.186(10) -0.046(7) 0.008(7) 0.021(6)
C41 0.119(8) 0.093(6) 0.134(8) 0.032(6) -0.008(7) 0.013(6)
C42 0.063(6) 0.081(5) 0.185(9) 0.012(6) 0.017(6) 0.000(5)
C43 0.059(4) 0.060(4) 0.073(4) 0.004(4) -0.001(4) -0.009(3)
C44 0.124(3) 0.106(3) 0.079(3) -0.025(3) 0.001(3) 0.000(3)
Si2 0.116(2) 0.1011(16) 0.0702(15) -0.0235(14) -0.0007(14) 0.0033(15)
C45 0.147(4) 0.119(3) 0.100(3) -0.031(3) 0.003(3) 0.009(3)
C46 0.345(17) 0.092(7) 0.236(14) -0.049(9) 0.065(14) -0.026(11)
C47 0.300(17) 0.222(13) 0.226(14) -0.062(11) -0.033(13) 0.129(13)
C48 0.143(4) 0.132(3) 0.095(3) -0.025(3) 0.011(3) -0.004(3)
C49 0.236(14) 0.267(13) 0.116(9) -0.003(10) 0.075(9) 0.021(13)
C50 0.122(9) 0.244(12) 0.127(9) 0.000(9) 0.000(8) -0.040(9)
C51 0.144(3) 0.134(3) 0.100(3) -0.028(3) -0.002(3) 0.002(3)
C52 0.234(15) 0.336(16) 0.204(13) -0.121(13) -0.074(11) 0.001(14)
C53 0.175(11) 0.246(13) 0.142(10) -0.044(10) -0.016(9) 0.040(11)
Br2 0.0728(5) 0.0720(4) 0.0824(5) 0.0111(4) -0.0033(4) 0.0035(4)
O6 0.048(3) 0.052(3) 0.105(4) -0.017(3) 0.001(3) -0.003(2)
C54 0.070(6) 0.056(4) 0.174(9) -0.028(5) -0.018(6) 0.015(4)
C55 0.179(11) 0.148(9) 0.174(10) 0.058(8) 0.014(9) 0.083(9)
C59 0.141(4) 0.084(3) 0.132(3) 0.015(3) 0.008(3) 0.019(3)
C60 0.153(12) 0.219(13) 0.322(16) 0.037(14) -0.013(12) 0.022(11)
C61 0.131(3) 0.080(3) 0.119(3) 0.005(3) 0.002(3) 0.011(3)
C62 0.136(8) 0.125(8) 0.142(8) -0.001(5) -0.002(5) 0.002(5)
C63 0.156(9) 0.148(9) 0.154(9) 0.001(5) 0.000(5) 0.001(5)
C66 0.138(4) 0.070(3) 0.121(3) 0.006(3) 0.000(3) 0.008(3)
C64 0.137(7) 0.119(6) 0.129(6) 0.001(5) -0.003(5) -0.001(5)
C65 0.151(7) 0.125(6) 0.149(7) -0.002(5) -0.008(5) 0.000(5)

loop_
_atom_type_symbol
_atom_type_description
_atom_type_scat_dispersion_real
_atom_type_scat_dispersion_imag
_atom_type_scat_source
C C 0.0033 0.0016 'International Tables Vol C Tables 4.2.6.8 and 6.1.1.4'
H H 0.0000 0.0000 'International Tables Vol C Tables 4.2.6.8 and 6.1.1.4'
N N 0.0061 0.0033 'International Tables Vol C Tables 4.2.6.8 and 6.1.1.4'
O O 0.0106 0.0060 'International Tables Vol C Tables 4.2.6.8 and 6.1.1.4'
Si Si 0.0817 0.0704 'International Tables Vol C Tables 4.2.6.8 and 6.1.1.4'
Br Br -0.2901 2.4595 'International Tables Vol C Tables 4.2.6.8 and 6.1.1.4'

loop_
_geom_angle_atom_site_label_1
_geom_angle_atom_site_label_2
_geom_angle_atom_site_label_3
_geom_angle
C2 C1 C10 121.8(8)
C2 C1 H1 119.1
C10 C1 H1 119.1
C1 C2 C3 119.4(8)
C1 C2 H2 120.3
C3 C2 H2 120.3
C4 C3 C2 120.1(8)
C4 C3 H3 120.0
C2 C3 H3 120.0
C3 C4 C5 120.2(7)
C3 C4 H4 119.9
C5 C4 H4 119.9
C4 C5 C10 119.8(6)
C4 C5 C6 118.1(7)
C10 C5 C6 122.0(7)
N1 C6 C5 109.4(6)
N1 C6 C7 111.2(6)
C5 C6 C7 112.2(6)
N1 C6 H5 108.0
C5 C6 H5 108.0
C7 C6 H5 108.0
C16 C7 C8 114.2(6)
C16 C7 C6 112.2(6)
C8 C7 C6 109.6(5)
C16 C7 H6 106.8
C8 C7 H6 106.8
C6 C7 H6 106.8
C9 C8 C7 110.2(6)
C9 C8 Br1 110.1(4)
C7 C8 Br1 110.9(4)
C9 C8 H7 108.5
C7 C8 H7 108.5
Br1 C8 H7 108.5
O3 C9 C10 108.6(5)
O3 C9 C8 109.8(5)
C10 C9 C8 113.7(5)
O3 C9 H8 108.2
C10 C9 H8 108.2
C8 C9 H8 108.2
C1 C10 C5 118.7(7)
C1 C10 C9 119.8(6)
C5 C10 C9 121.2(6)
C11 N1 C6 121.4(6)
C11 N1 H9 119.3
C6 N1 H9 119.3
O1 C11 N1 125.5(8)
O1 C11 O2 126.3(8)
N1 C11 O2 108.3(7)
C11 O2 C12 121.6(7)
O2 C12 C13 110.6(9)
O2 C12 C15 102.2(8)
C13 C12 C15 114.7(10)
O2 C12 C14 107.9(8)
C13 C12 C14 109.1(10)
C15 C12 C14 112.0(9)
C12 C13 H10 109.5
C12 C13 H11 109.5
H10 C13 H11 109.5
C12 C13 H12 109.5
H10 C13 H12 109.5
H11 C13 H12 109.5
C12 C14 H13 109.5
C12 C14 H14 109.5
H13 C14 H14 109.5
C12 C14 H15 109.5
H13 C14 H15 109.5
H14 C14 H15 109.5
C12 C15 H16 109.5
C12 C15 H17 109.5
H16 C15 H17 109.5
C12 C15 H18 109.5
H16 C15 H18 109.5
H17 C15 H18 109.5
C17 C16 C7 178.1(8)
C16 C17 Si1 171.4(9)
C61 Si1 C24 116.6(6)
C61 Si1 C59 101.3(9)
C24 Si1 C59 108.4(5)
C61 Si1 C17 112.1(5)
C24 Si1 C17 107.6(4)
C59 Si1 C17 110.7(4)
C61 Si1 C66 21.9(8)
C24 Si1 C66 102.7(6)
C59 Si1 C66 122.8(7)
C17 Si1 C66 103.6(5)
C25 C24 C26 108.8(11)
C25 C24 Si1 113.7(9)
C26 C24 Si1 111.1(8)
C25 C24 H71 107.7
C26 C24 H71 107.7
Si1 C24 H71 107.7
C24 C25 H72 109.5
C24 C25 H73 109.5
H72 C25 H73 109.5
C24 C25 H74 109.5
H72 C25 H74 109.5
H73 C25 H74 109.5
C24 C26 H75 109.5
C24 C26 H76 109.5
H75 C26 H76 109.5
C24 C26 H77 109.5
H75 C26 H77 109.5
H76 C26 H77 109.5
C27 O3 C9 114.6(5)
O3 C27 H26 109.5
O3 C27 H27 109.5
H26 C27 H27 109.5
O3 C27 H28 109.5
H26 C27 H28 109.5
H27 C27 H28 109.5
C29 C28 C37 120.8(8)
C29 C28 H29 119.6
C37 C28 H29 119.6
C30 C29 C28 121.0(9)
C30 C29 H30 119.5
C28 C29 H30 119.5
C29 C30 C31 118.2(9)
C29 C30 H31 120.9
C31 C30 H31 120.9
C30 C31 C32 120.8(8)
C30 C31 H32 119.6
C32 C31 H32 119.6
C37 C32 C31 121.3(7)
C37 C32 C33 120.9(7)
C31 C32 C33 117.8(7)
N2 C33 C32 110.1(5)
N2 C33 C34 112.7(6)
C32 C33 C34 113.0(6)
N2 C33 H33 106.9
C32 C33 H33 106.9
C34 C33 H33 106.9
C43 C34 C35 114.0(6)
C43 C34 C33 110.3(6)
C35 C34 C33 108.0(5)
C43 C34 H34 108.1
C35 C34 H34 108.1
C33 C34 H34 108.1
C34 C35 C36 110.4(5)
C34 C35 Br2 110.5(5)
C36 C35 Br2 110.0(5)
C34 C35 H35 108.6
C36 C35 H35 108.6
Br2 C35 H35 108.6
O6 C36 C37 110.7(6)
O6 C36 C35 110.0(6)
C37 C36 C35 111.9(6)
O6 C36 H36 108.1
C37 C36 H36 108.1
C35 C36 H36 108.1
C32 C37 C28 117.9(8)
C32 C37 C36 123.4(7)
C28 C37 C36 118.7(7)
C38 N2 C33 122.6(6)
C38 N2 H37 118.7
C33 N2 H37 118.7
O4 C38 N2 126.7(7)
O4 C38 O5 122.9(6)
N2 C38 O5 110.2(6)
C38 O5 C39 121.7(5)
O5 C39 C40 111.8(7)
O5 C39 C42 103.6(6)
C40 C39 C42 113.5(8)
O5 C39 C41 106.3(7)
C40 C39 C41 113.2(8)
C42 C39 C41 107.8(8)
C39 C40 H38 109.5
C39 C40 H39 109.5
H38 C40 H39 109.5
C39 C40 H40 109.5
H38 C40 H40 109.5
H39 C40 H40 109.5
C39 C41 H41 109.5
C39 C41 H42 109.5
H41 C41 H42 109.5
C39 C41 H43 109.5
H41 C41 H43 109.5
H42 C41 H43 109.5
C39 C42 H44 109.5
C39 C42 H45 109.5
H44 C42 H45 109.5
C39 C42 H46 109.5
H44 C42 H46 109.5
H45 C42 H46 109.5
C44 C43 C34 178.1(8)
C43 C44 Si2 178.0(10)
C48 Si2 C45 116.1(6)
C48 Si2 C44 112.0(5)
C45 Si2 C44 107.7(5)
C48 Si2 C51 105.8(6)
C45 Si2 C51 107.9(6)
C44 Si2 C51 106.9(5)
C46 C45 C47 112.1(13)
C46 C45 Si2 113.0(8)
C47 C45 Si2 105.2(8)
C46 C45 H47 108.8
C47 C45 H47 108.8
Si2 C45 H47 108.8
C45 C46 H48 109.5
C45 C46 H49 109.5
H48 C46 H49 109.5
C45 C46 H50 109.5
H48 C46 H50 109.5
H49 C46 H50 109.5
C45 C47 H51 109.5
C45 C47 H52 109.5
H51 C47 H52 109.5
C45 C47 H53 109.5
H51 C47 H53 109.5
H52 C47 H53 109.5
C50 C48 C49 109.5(11)
C50 C48 Si2 121.5(8)
C49 C48 Si2 117.6(9)
C50 C48 H54 101.4
C49 C48 H54 101.4
Si2 C48 H54 101.4
C48 C49 H55 109.5
C48 C49 H56 109.5
H55 C49 H56 109.5
C48 C49 H57 109.5
H55 C49 H57 109.5
H56 C49 H57 109.5
C48 C50 H58 109.5
C48 C50 H59 109.5
H58 C50 H59 109.5
C48 C50 H60 109.5
H58 C50 H60 109.5
H59 C50 H60 109.5
C53 C51 C52 114.2(11)
C53 C51 Si2 115.3(9)
C52 C51 Si2 113.6(9)
C53 C51 H61 104.0
C52 C51 H61 104.0
Si2 C51 H61 104.0
C51 C52 H62 109.5
C51 C52 H63 109.5
H62 C52 H63 109.5
C51 C52 H64 109.5
H62 C52 H64 109.5
H63 C52 H64 109.5
C51 C53 H65 109.5
C51 C53 H66 109.5
H65 C53 H66 109.5
C51 C53 H67 109.5
H65 C53 H67 109.5
H66 C53 H67 109.5
C36 O6 C54 115.7(6)
O6 C54 H68 109.5
O6 C54 H69 109.5
H68 C54 H69 109.5
O6 C54 H70 109.5
H68 C54 H70 109.5
H69 C54 H70 109.5
C59 C55 H78 109.5
C59 C55 H79 109.5
H78 C55 H79 109.5
C59 C55 H80 109.5
H78 C55 H80 109.5
H79 C55 H80 109.5
C60 C59 C55 118.6(10)
C60 C59 Si1 122.0(8)
C55 C59 Si1 118.7(8)
C60 C59 H81 92.8
C55 C59 H81 92.8
Si1 C59 H81 92.8
C59 C60 H82 109.5
C59 C60 H83 109.5
H82 C60 H83 109.5
C59 C60 H84 109.5
H82 C60 H84 109.5
H83 C60 H84 109.5
C62 C61 C63 123.9(13)
C62 C61 Si1 118.3(8)
C63 C61 Si1 117.8(8)
C62 C61 H102 90.1
C63 C61 H102 90.1
Si1 C61 H102 90.1
C64 C66 C65 116.5(13)
C64 C66 Si1 117.3(12)
C65 C66 Si1 103.2(11)
C64 C66 H103 106.3
C65 C66 H103 106.3
Si1 C66 H103 106.3
C66 C64 H93 109.5
C66 C64 H94 109.5
H93 C64 H94 109.5
C66 C64 H95 109.5
H93 C64 H95 109.5
H94 C64 H95 109.5
C66 C65 H96 109.5
C66 C65 H97 109.5
H96 C65 H97 109.5
C66 C65 H98 109.5
H96 C65 H98 109.5
H97 C65 H98 109.5

loop_
_geom_bond_atom_site_label_1
_geom_bond_atom_site_label_2
_geom_bond_distance
C1 C2 1.357(11)
C1 C10 1.387(9)
C1 H1 0.9500
C2 C3 1.386(11)
C2 H2 0.9500
C3 C4 1.378(10)
C3 H3 0.9500
C4 C5 1.384(10)
C4 H4 0.9500
C5 C10 1.389(9)
C5 C6 1.513(9)
C6 N1 1.459(9)
C6 C7 1.550(10)
C6 H5 1.0000
C7 C16 1.447(9)
C7 C8 1.538(9)
C7 H6 1.0000
C8 C9 1.505(9)
C8 Br1 1.934(6)
C8 H7 1.0000
C9 O3 1.456(8)
C9 C10 1.501(9)
C9 H8 1.0000
N1 C11 1.344(9)
N1 H9 0.8800
C11 O1 1.194(9)
C11 O2 1.348(10)
O2 C12 1.459(9)
C12 C13 1.460(14)
C12 C15 1.521(14)
C12 C14 1.537(13)
C13 H10 0.9800
C13 H11 0.9800
C13 H12 0.9800
C14 H13 0.9800
C14 H14 0.9800
C14 H15 0.9800
C15 H16 0.9800
C15 H17 0.9800
C15 H18 0.9800
C16 C17 1.195(9)
C17 Si1 1.840(8)
Si1 C61 1.813(7)
Si1 C24 1.826(11)
Si1 C59 1.835(8)
Si1 C66 1.979(18)
C24 C25 1.481(16)
C24 C26 1.524(14)
C24 H71 1.0000
C25 H72 0.9800
C25 H73 0.9800
C25 H74 0.9800
C26 H75 0.9800
C26 H76 0.9800
C26 H77 0.9800
O3 C27 1.429(8)
C27 H26 0.9800
C27 H27 0.9800
C27 H28 0.9800
C28 C29 1.390(12)
C28 C37 1.409(10)
C28 H29 0.9500
C29 C30 1.387(12)
C29 H30 0.9500
C30 C31 1.390(12)
C30 H31 0.9500
C31 C32 1.403(10)
C31 H32 0.9500
C32 C37 1.371(10)
C32 C33 1.502(10)
C33 N2 1.470(8)
C33 C34 1.542(9)
C33 H33 1.0000
C34 C43 1.492(10)
C34 C35 1.517(9)
C34 H34 1.0000
C35 C36 1.521(9)
C35 Br2 1.956(7)
C35 H35 1.0000
C36 O6 1.430(7)
C36 C37 1.483(10)
C36 H36 1.0000
N2 C38 1.311(8)
N2 H37 0.8800
C38 O4 1.205(7)
C38 O5 1.358(9)
O5 C39 1.451(8)
C39 C40 1.479(12)
C39 C42 1.494(12)
C39 C41 1.561(13)
C40 H38 0.9800
C40 H39 0.9800
C40 H40 0.9800
C41 H41 0.9800
C41 H42 0.9800
C41 H43 0.9800
C42 H44 0.9800
C42 H45 0.9800
C42 H46 0.9800
C43 C44 1.156(10)
C44 Si2 1.842(10)
Si2 C48 1.768(11)
Si2 C45 1.841(8)
Si2 C51 1.852(12)
C45 C46 1.497(5)
C45 C47 1.499(5)
C45 H47 1.0000
C46 H48 0.9800
C46 H49 0.9800
C46 H50 0.9800
C47 H51 0.9800
C47 H52 0.9800
C47 H53 0.9800
C48 C50 1.492(5)
C48 C49 1.516(14)
C48 H54 1.0000
C49 H55 0.9800
C49 H56 0.9800
C49 H57 0.9800
C50 H58 0.9800
C50 H59 0.9800
C50 H60 0.9800
C51 C53 1.498(5)
C51 C52 1.501(15)
C51 H61 1.0000
C52 H62 0.9800
C52 H63 0.9800
C52 H64 0.9800
C53 H65 0.9800
C53 H66 0.9800
C53 H67 0.9800
O6 C54 1.444(8)
C54 H68 0.9800
C54 H69 0.9800
C54 H70 0.9800
C55 C59 1.506(5)
C55 H78 0.9800
C55 H79 0.9800
C55 H80 0.9800
C59 C60 1.485(5)
C59 H81 1.0000
C60 H82 0.9800
C60 H83 0.9800
C60 H84 0.9800
C61 C62 1.497(10)
C61 C63 1.501(10)
C61 H102 1.0000
C62 H87 0.9800
C62 H88 0.9800
C62 H89 0.9800
C63 H99 0.9800
C63 H100 0.9800
C63 H101 0.9800
C66 C64 1.332(15)
C66 C65 1.646(16)
C66 H103 1.0000
C64 H93 0.9800
C64 H94 0.9800
C64 H95 0.9800
C65 H96 0.9800
C65 H97 0.9800
C65 H98 0.9800

loop_
_geom_torsion_atom_site_label_1
_geom_torsion_atom_site_label_2
_geom_torsion_atom_site_label_3
_geom_torsion_atom_site_label_4
_geom_torsion
C10 C1 C2 C3 0.0(13)
C1 C2 C3 C4 0.5(13)
C2 C3 C4 C5 -0.7(13)
C3 C4 C5 C10 0.5(11)
C3 C4 C5 C6 176.8(7)
C4 C5 C6 N1 -74.8(8)
C10 C5 C6 N1 101.3(8)
C4 C5 C6 C7 161.3(6)
C10 C5 C6 C7 -22.6(9)
N1 C6 C7 C16 52.9(8)
C5 C6 C7 C16 175.8(6)
N1 C6 C7 C8 -75.0(7)
C5 C6 C7 C8 47.8(8)
C16 C7 C8 C9 170.7(6)
C6 C7 C8 C9 -62.5(7)
C16 C7 C8 Br1 48.6(7)
C6 C7 C8 Br1 175.4(4)
C7 C8 C9 O3 171.3(5)
Br1 C8 C9 O3 -66.1(6)
C7 C8 C9 C10 49.5(8)
Br1 C8 C9 C10 172.1(4)
C2 C1 C10 C5 -0.2(11)
C2 C1 C10 C9 173.8(7)
C4 C5 C10 C1 0.0(10)
C6 C5 C10 C1 -176.1(7)
C4 C5 C10 C9 -174.0(6)
C6 C5 C10 C9 10.0(10)
O3 C9 C10 C1 40.1(8)
C8 C9 C10 C1 162.7(6)
O3 C9 C10 C5 -146.0(6)
C8 C9 C10 C5 -23.5(9)
C5 C6 N1 C11 116.7(7)
C7 C6 N1 C11 -118.9(7)
C6 N1 C11 O1 -0.4(13)
C6 N1 C11 O2 179.9(6)
O1 C11 O2 C12 5.5(14)
N1 C11 O2 C12 -174.8(7)
C11 O2 C12 C13 -60.7(12)
C11 O2 C12 C15 176.8(8)
C11 O2 C12 C14 58.6(12)
C8 C7 C16 C17 127(27)
C6 C7 C16 C17 1(27)
C7 C16 C17 Si1 132(24)
C16 C17 Si1 C61 -97(6)
C16 C17 Si1 C24 32(6)
C16 C17 Si1 C59 151(5)
C16 C17 Si1 C66 -76(6)
C61 Si1 C24 C25 67.2(12)
C59 Si1 C24 C25 -179.5(9)
C17 Si1 C24 C25 -59.7(10)
C66 Si1 C24 C25 49.2(10)
C61 Si1 C24 C26 -169.7(10)
C59 Si1 C24 C26 -56.4(8)
C17 Si1 C24 C26 63.4(9)
C66 Si1 C24 C26 172.3(8)
C10 C9 O3 C27 -121.2(6)
C8 C9 O3 C27 113.9(6)
C37 C28 C29 C30 1.5(15)
C28 C29 C30 C31 -2.3(16)
C29 C30 C31 C32 2.1(15)
C30 C31 C32 C37 -1.1(13)
C30 C31 C32 C33 176.2(8)
C37 C32 C33 N2 107.0(8)
C31 C32 C33 N2 -70.3(8)
C37 C32 C33 C34 -20.0(9)
C31 C32 C33 C34 162.6(7)
N2 C33 C34 C43 48.5(7)
C32 C33 C34 C43 174.1(6)
N2 C33 C34 C35 -76.6(7)
C32 C33 C34 C35 48.9(8)
C43 C34 C35 C36 172.4(6)
C33 C34 C35 C36 -64.7(7)
C43 C34 C35 Br2 50.4(7)
C33 C34 C35 Br2 173.4(4)
C34 C35 C36 O6 172.8(6)
Br2 C35 C36 O6 -65.0(6)
C34 C35 C36 C37 49.4(8)
Br2 C35 C36 C37 171.6(4)
C31 C32 C37 C28 0.2(11)
C33 C32 C37 C28 -177.1(7)
C31 C32 C37 C36 -178.1(7)
C33 C32 C37 C36 4.7(11)
C29 C28 C37 C32 -0.4(12)
C29 C28 C37 C36 178.0(8)
O6 C36 C37 C32 -142.3(7)
C35 C36 C37 C32 -19.2(10)
O6 C36 C37 C28 39.5(9)
C35 C36 C37 C28 162.6(6)
C32 C33 N2 C38 107.0(7)
C34 C33 N2 C38 -125.9(7)
C33 N2 C38 O4 11.6(12)
C33 N2 C38 O5 -173.3(5)
O4 C38 O5 C39 -19.0(12)
N2 C38 O5 C39 165.7(6)
C38 O5 C39 C40 68.7(10)
C38 O5 C39 C42 -168.8(7)
C38 O5 C39 C41 -55.3(9)
C35 C34 C43 C44 -9(27)
C33 C34 C43 C44 -131(27)
C34 C43 C44 Si2 -79(41)
C43 C44 Si2 C48 98(27)
C43 C44 Si2 C45 -133(27)
C43 C44 Si2 C51 -17(27)
C48 Si2 C45 C46 178.8(10)
C44 Si2 C45 C46 52.3(12)
C51 Si2 C45 C46 -62.8(11)
C48 Si2 C45 C47 56.2(11)
C44 Si2 C45 C47 -70.2(10)
C51 Si2 C45 C47 174.7(9)
C45 Si2 C48 C50 -103.1(10)
C44 Si2 C48 C50 21.2(12)
C51 Si2 C48 C50 137.2(10)
C45 Si2 C48 C49 36.5(13)
C44 Si2 C48 C49 160.8(10)
C51 Si2 C48 C49 -83.1(11)
C48 Si2 C51 C53 -71.2(10)
C45 Si2 C51 C53 164.0(10)
C44 Si2 C51 C53 48.3(11)
C48 Si2 C51 C52 63.2(12)
C45 Si2 C51 C52 -61.6(12)
C44 Si2 C51 C52 -177.3(11)
C37 C36 O6 C54 -125.4(7)
C35 C36 O6 C54 110.5(7)
C61 Si1 C59 C60 -119.5(13)
C24 Si1 C59 C60 117.3(13)
C17 Si1 C59 C60 -0.5(14)
C66 Si1 C59 C60 -123.4(13)
C61 Si1 C59 C55 70.2(10)
C24 Si1 C59 C55 -53.0(11)
C17 Si1 C59 C55 -170.8(9)
C66 Si1 C59 C55 66.3(12)
C24 Si1 C61 C62 1(3)
C59 Si1 C61 C62 -116(2)
C17 Si1 C61 C62 126(2)
C66 Si1 C61 C62 55(2)
C24 Si1 C61 C63 -178.6(19)
C59 Si1 C61 C63 64(2)
C17 Si1 C61 C63 -54(2)
C66 Si1 C61 C63 -125(2)
C61 Si1 C66 C64 74.0(18)
C24 Si1 C66 C64 -153.7(14)
C59 Si1 C66 C64 84.3(14)
C17 Si1 C66 C64 -41.8(15)
C61 Si1 C66 C65 -55.5(14)
C24 Si1 C66 C65 76.7(13)
C59 Si1 C66 C65 -45.3(14)
C17 Si1 C66 C65 -171.3(11)
